data_4340741
loop_
_publ_author_name
'Kramer, Wesley W.'
'Cameron, Lindsay A.'
'Zarkesh, Ryan A.'
'Ziller, Joseph W.'
'Heyduk, Alan F.'

_publ_section_title
;
 Donor-Acceptor Ligand-to-Ligand Charge-Transfer Coordination Complexes of
 Nickel(II).
;
_journal_issue 16
_journal_name_full 'Inorganic chemistry'
_journal_page_first 8825
_journal_page_last 8837
_journal_paper_doi 10.1021/ic5017214
_journal_volume 53
_journal_year 2014
_chemical_formula_sum 'C46 H50 N2 Ni O2'
_chemical_formula_weight 721.59
_chemical_name_systematic
; 
 ? 
;
_space_group_IT_number 14
_symmetry_cell_setting monoclinic
_symmetry_space_group_name_Hall '-P 2yn'
_symmetry_space_group_name_H-M 'P 1 21/n 1'
_atom_sites_solution_hydrogens geom
_atom_sites_solution_primary direct
_atom_sites_solution_secondary difmap
_audit_creation_method SHELXL-97
_cell_angle_alpha 90.00
_cell_angle_beta 114.2540(9)
_cell_angle_gamma 90.00
_cell_formula_units_Z 4
_cell_length_a 13.8202(10)
_cell_length_b 20.1252(15)
_cell_length_c 14.9286(11)
_cell_measurement_reflns_used 9242
_cell_measurement_temperature 143(2)
_cell_measurement_theta_max 28.15
_cell_measurement_theta_min 2.52
_cell_volume 3785.7(5)
_computing_cell_refinement 'Bruker SMART APEX2/SAINT'
_computing_data_collection 'Bruker SMART APEX2'
_computing_data_reduction 'Bruker SAINT'
_computing_molecular_graphics 'Bruker SHELXTL'
_computing_publication_material 'Bruker SHELXTL'
_computing_structure_refinement 'SHELXL-97 (Sheldrick, 2008)'
_computing_structure_solution 'SHELXS-97 (Sheldrick, 2008)'
_diffrn_ambient_temperature 143(2)
_diffrn_measured_fraction_theta_full 0.936
_diffrn_measured_fraction_theta_max 0.936
_diffrn_measurement_device_type 'Bruker SMART APEX II CCD'
_diffrn_measurement_method 'phi and omega'
_diffrn_radiation_monochromator graphite
_diffrn_radiation_source 'fine-focus sealed tube'
_diffrn_radiation_type MoK\a
_diffrn_radiation_wavelength 0.71073
_diffrn_reflns_av_R_equivalents 0.0511
_diffrn_reflns_av_sigmaI/netI 0.0405
_diffrn_reflns_limit_h_max 17
_diffrn_reflns_limit_h_min -17
_diffrn_reflns_limit_k_max 25
_diffrn_reflns_limit_k_min -26
_diffrn_reflns_limit_l_max 19
_diffrn_reflns_limit_l_min -19
_diffrn_reflns_number 43139
_diffrn_reflns_theta_full 28.45
_diffrn_reflns_theta_max 28.45
_diffrn_reflns_theta_min 1.69
_exptl_absorpt_coefficient_mu 0.553
_exptl_absorpt_correction_T_max 0.9346
_exptl_absorpt_correction_T_min 0.8173
_exptl_absorpt_correction_type multi-scan
_exptl_absorpt_process_details 'Bruker SADABS'
_exptl_crystal_colour red
_exptl_crystal_density_diffrn 1.266
_exptl_crystal_density_meas ?
_exptl_crystal_density_method 'not measured'
_exptl_crystal_description trapasoidal
_exptl_crystal_F_000 1536
_exptl_crystal_size_max 0.38
_exptl_crystal_size_mid 0.14
_exptl_crystal_size_min 0.12
_refine_diff_density_max 1.050
_refine_diff_density_min -0.529
_refine_diff_density_rms 0.072
_refine_ls_extinction_method none
_refine_ls_goodness_of_fit_ref 1.013
_refine_ls_hydrogen_treatment constr
_refine_ls_matrix_type full
_refine_ls_number_parameters 472
_refine_ls_number_reflns 8937
_refine_ls_number_restraints 0
_refine_ls_restrained_S_all 1.013
_refine_ls_R_factor_all 0.0587
_refine_ls_R_factor_gt 0.0429
_refine_ls_shift/su_max 0.002
_refine_ls_shift/su_mean 0.000
_refine_ls_structure_factor_coef Fsqd
_refine_ls_weighting_details 'calc w=1/[\s^2^(Fo^2^)+(0.0640P)^2^+1.7027P] where P=(Fo^2^+2Fc^2^)/3'
_refine_ls_weighting_scheme calc
_refine_ls_wR_factor_gt 0.1051
_refine_ls_wR_factor_ref 0.1146
_reflns_number_gt 7101
_reflns_number_total 8937
_reflns_threshold_expression >2sigma(I)
_cod_data_source_file ic5017214_si_002.cif
_cod_data_source_block afh251_1c
_cod_depositor_comments
;
The following automatic conversions were performed:

'_symmetry_cell_setting' value 'Monoclinic' changed to 'monoclinic'
according to
/usr/data/users/saulius/crontab/automatic-downloads/rss-feeds/ACS/lib/dictionaries/cif_core.dic
dictionary named 'cif_core.dic' version 2.4.2 from 2011-04-26.

Automatic conversion script
Id: cif_fix_values 2281 2013-09-26 08:29:07Z andrius 

 Adding full bibliography for 4340739--4340747.cif.

The following automatic conversions were performed:

'_exptl_crystal_density_meas' value 'none' was changed to '?' - the
value is perceived as not measured.

Automatic conversion script
Id: cif_fix_values 3008 2015-01-20 13:52:24Z robertas 
;
_cod_original_sg_symbol_H-M P2(1)/n
_cod_database_code 4340741

loop_
_symmetry_equiv_pos_as_xyz
'x, y, z'
'-x+1/2, y+1/2, -z+1/2'
'-x, -y, -z'
'x-1/2, -y-1/2, z-1/2'

loop_
_atom_site_label
_atom_site_type_symbol
_atom_site_fract_x
_atom_site_fract_y
_atom_site_fract_z
_atom_site_U_iso_or_equiv
_atom_site_adp_type
_atom_site_occupancy
_atom_site_symmetry_multiplicity
_atom_site_calc_flag
_atom_site_refinement_flags
Ni1 Ni 0.540636(18) 0.213445(11) 0.187516(16) 0.01526(8) Uani 1 1 d .
O1 O 0.51970(11) 0.29258(6) 0.12345(9) 0.0181(3) Uani 1 1 d .
O2 O 0.52986(10) 0.25628(6) 0.28957(9) 0.0183(3) Uani 1 1 d .
N1 N 0.55599(12) 0.16679(8) 0.08800(11) 0.0158(3) Uani 1 1 d .
N2 N 0.57158(12) 0.13203(8) 0.25142(11) 0.0166(3) Uani 1 1 d .
C1 C 0.50710(14) 0.34181(9) 0.17929(13) 0.0162(4) Uani 1 1 d .
C2 C 0.51344(14) 0.32187(9) 0.27133(13) 0.0165(4) Uani 1 1 d .
C3 C 0.50264(14) 0.36843(9) 0.33715(13) 0.0175(4) Uani 1 1 d .
C4 C 0.48439(15) 0.43418(9) 0.30431(14) 0.0190(4) Uani 1 1 d .
H4A H 0.4765 0.4667 0.3470 0.023 Uiso 1 1 calc R
C5 C 0.47699(14) 0.45502(9) 0.21169(13) 0.0172(4) Uani 1 1 d .
C6 C 0.48944(14) 0.40770(9) 0.14920(13) 0.0173(4) Uani 1 1 d .
H6A H 0.4859 0.4203 0.0866 0.021 Uiso 1 1 calc R
C7 C 0.50818(15) 0.34622(10) 0.43721(14) 0.0203(4) Uani 1 1 d .
C8 C 0.41670(17) 0.29729(11) 0.42058(16) 0.0281(5) Uani 1 1 d .
H8A H 0.3487 0.3199 0.3857 0.042 Uiso 1 1 calc R
H8B H 0.4212 0.2812 0.4842 0.042 Uiso 1 1 calc R
H8C H 0.4220 0.2596 0.3813 0.042 Uiso 1 1 calc R
C9 C 0.49684(19) 0.40445(11) 0.49828(15) 0.0286(5) Uani 1 1 d .
H9A H 0.4267 0.4248 0.4644 0.043 Uiso 1 1 calc R
H9B H 0.5519 0.4376 0.5067 0.043 Uiso 1 1 calc R
H9C H 0.5047 0.3883 0.5628 0.043 Uiso 1 1 calc R
C10 C 0.61474(16) 0.31135(11) 0.49649(14) 0.0240(4) Uani 1 1 d .
H10A H 0.6731 0.3428 0.5092 0.036 Uiso 1 1 calc R
H10B H 0.6229 0.2735 0.4589 0.036 Uiso 1 1 calc R
H10C H 0.6160 0.2956 0.5591 0.036 Uiso 1 1 calc R
C11 C 0.45834(15) 0.52888(9) 0.18396(14) 0.0196(4) Uani 1 1 d .
C12 C 0.44553(19) 0.54195(10) 0.07872(15) 0.0290(5) Uani 1 1 d .
H12A H 0.4334 0.5895 0.0641 0.043 Uiso 1 1 calc R
H12B H 0.3849 0.5166 0.0328 0.043 Uiso 1 1 calc R
H12C H 0.5101 0.5282 0.0718 0.043 Uiso 1 1 calc R
C13 C 0.55418(16) 0.56932(10) 0.25273(15) 0.0227(4) Uani 1 1 d .
H13A H 0.5436 0.6163 0.2339 0.034 Uiso 1 1 calc R
H13B H 0.6186 0.5531 0.2477 0.034 Uiso 1 1 calc R
H13C H 0.5616 0.5644 0.3206 0.034 Uiso 1 1 calc R
C14 C 0.35708(16) 0.55301(11) 0.19255(17) 0.0290(5) Uani 1 1 d .
H14A H 0.3465 0.6003 0.1760 0.043 Uiso 1 1 calc R
H14B H 0.3641 0.5463 0.2600 0.043 Uiso 1 1 calc R
H14C H 0.2960 0.5277 0.1471 0.043 Uiso 1 1 calc R
C15 C 0.58341(14) 0.10348(9) 0.10644(13) 0.0168(4) Uani 1 1 d .
C16 C 0.61514(14) 0.05810(9) 0.04661(13) 0.0169(4) Uani 1 1 d .
C17 C 0.58878(15) 0.06735(10) -0.05418(14) 0.0207(4) Uani 1 1 d .
H17A H 0.5381 0.1002 -0.0896 0.025 Uiso 1 1 calc R
C18 C 0.63560(16) 0.02937(10) -0.10209(14) 0.0233(4) Uani 1 1 d .
H18A H 0.6162 0.0354 -0.1704 0.028 Uiso 1 1 calc R
C19 C 0.71150(16) -0.01796(10) -0.05020(15) 0.0234(4) Uani 1 1 d .
H19A H 0.7483 -0.0416 -0.0817 0.028 Uiso 1 1 calc R
C20 C 0.73312(15) -0.03047(10) 0.04692(14) 0.0208(4) Uani 1 1 d .
H20A H 0.7838 -0.0636 0.0812 0.025 Uiso 1 1 calc R
C21 C 0.68201(14) 0.00459(9) 0.09624(13) 0.0170(4) Uani 1 1 d .
C22 C 0.69038(14) -0.01690(9) 0.19352(13) 0.0176(4) Uani 1 1 d .
C23 C 0.74737(15) -0.07420(10) 0.23860(14) 0.0210(4) Uani 1 1 d .
H23A H 0.7897 -0.0955 0.2105 0.025 Uiso 1 1 calc R
C24 C 0.74383(16) -0.10058(10) 0.32243(15) 0.0241(4) Uani 1 1 d .
H24A H 0.7850 -0.1386 0.3527 0.029 Uiso 1 1 calc R
C25 C 0.67937(16) -0.07103(10) 0.36238(15) 0.0244(4) Uani 1 1 d .
H25A H 0.6720 -0.0910 0.4169 0.029 Uiso 1 1 calc R
C26 C 0.62621(15) -0.01276(10) 0.32279(14) 0.0215(4) Uani 1 1 d .
H26A H 0.5834 0.0075 0.3511 0.026 Uiso 1 1 calc R
C27 C 0.63469(14) 0.01700(9) 0.24093(13) 0.0176(4) Uani 1 1 d .
C28 C 0.59324(14) 0.08315(9) 0.20349(13) 0.0163(4) Uani 1 1 d .
C29 C 0.55338(15) 0.19918(9) 0.00145(13) 0.0166(4) Uani 1 1 d .
C30 C 0.64873(15) 0.21619(9) -0.00348(14) 0.0196(4) Uani 1 1 d .
C31 C 0.64519(16) 0.23986(10) -0.09219(15) 0.0232(4) Uani 1 1 d .
H31A H 0.7094 0.2522 -0.0965 0.028 Uiso 1 1 calc R
C32 C 0.54994(16) 0.24588(10) -0.17479(14) 0.0222(4) Uani 1 1 d .
C33 C 0.45609(16) 0.23345(10) -0.16429(14) 0.0223(4) Uani 1 1 d .
H33A H 0.3903 0.2403 -0.2190 0.027 Uiso 1 1 calc R
C34 C 0.45546(15) 0.21135(9) -0.07668(14) 0.0184(4) Uani 1 1 d .
C35 C 0.75345(16) 0.20666(12) 0.08353(15) 0.0283(5) Uani 1 1 d .
H35A H 0.7443 0.2149 0.1443 0.042 Uiso 1 1 calc R
H35B H 0.8057 0.2379 0.0791 0.042 Uiso 1 1 calc R
H35C H 0.7784 0.1610 0.0837 0.042 Uiso 1 1 calc R
C36 C 0.54999(19) 0.26383(12) -0.27296(15) 0.0313(5) Uani 1 1 d .
H36A H 0.6224 0.2749 -0.2643 0.047 Uiso 1 1 calc R
H36B H 0.5036 0.3022 -0.3004 0.047 Uiso 1 1 calc R
H36C H 0.5241 0.2260 -0.3179 0.047 Uiso 1 1 calc R
C37 C 0.35435(15) 0.19731(10) -0.06523(15) 0.0243(4) Uani 1 1 d .
H37A H 0.2935 0.2066 -0.1273 0.036 Uiso 1 1 calc R
H37B H 0.3507 0.2256 -0.0133 0.036 Uiso 1 1 calc R
H37C H 0.3529 0.1505 -0.0476 0.036 Uiso 1 1 calc R
C38 C 0.58822(15) 0.12635(9) 0.35258(13) 0.0176(4) Uani 1 1 d .
C39 C 0.50021(16) 0.11992(10) 0.37539(15) 0.0227(4) Uani 1 1 d .
C40 C 0.51883(18) 0.11114(11) 0.47352(16) 0.0290(5) Uani 1 1 d .
H40A H 0.4601 0.1057 0.4904 0.035 Uiso 1 1 calc R
C41 C 0.62053(19) 0.11014(11) 0.54746(15) 0.0305(5) Uani 1 1 d .
C42 C 0.70574(17) 0.11998(10) 0.52233(14) 0.0260(4) Uani 1 1 d .
H42A H 0.7755 0.1213 0.5729 0.031 Uiso 1 1 calc R
C43 C 0.69174(15) 0.12794(9) 0.42528(14) 0.0203(4) Uani 1 1 d .
C44 C 0.38949(17) 0.12012(12) 0.29579(17) 0.0301(5) Uani 1 1 d .
H44A H 0.3382 0.1179 0.3255 0.045 Uiso 1 1 calc R
H44B H 0.3800 0.0816 0.2529 0.045 Uiso 1 1 calc R
H44C H 0.3781 0.1610 0.2571 0.045 Uiso 1 1 calc R
C45 C 0.6387(2) 0.09751(15) 0.65326(18) 0.0484(7) Uani 1 1 d .
H45A H 0.5748 0.1096 0.6626 0.073 Uiso 1 1 calc R
H45B H 0.6986 0.1244 0.6969 0.073 Uiso 1 1 calc R
H45C H 0.6545 0.0504 0.6687 0.073 Uiso 1 1 calc R
C46 C 0.78581(16) 0.13524(11) 0.39973(15) 0.0250(4) Uani 1 1 d .
H46A H 0.8471 0.1510 0.4574 0.037 Uiso 1 1 calc R
H46B H 0.7691 0.1674 0.3461 0.037 Uiso 1 1 calc R
H46C H 0.8025 0.0921 0.3790 0.037 Uiso 1 1 calc R

loop_
_atom_site_aniso_label
_atom_site_aniso_U_11
_atom_site_aniso_U_22
_atom_site_aniso_U_33
_atom_site_aniso_U_23
_atom_site_aniso_U_13
_atom_site_aniso_U_12
Ni1 0.02059(13) 0.01242(12) 0.01366(12) -0.00068(9) 0.00795(9) 0.00081(9)
O1 0.0261(7) 0.0136(6) 0.0161(6) -0.0008(5) 0.0102(5) 0.0016(5)
O2 0.0271(7) 0.0129(6) 0.0176(6) -0.0009(5) 0.0119(5) 0.0003(5)
N1 0.0173(7) 0.0153(7) 0.0144(7) -0.0005(6) 0.0059(6) 0.0012(6)
N2 0.0186(7) 0.0147(8) 0.0171(7) -0.0002(6) 0.0079(6) 0.0000(6)
C1 0.0167(8) 0.0165(9) 0.0156(8) -0.0030(7) 0.0067(7) -0.0001(7)
C2 0.0171(8) 0.0146(9) 0.0184(9) -0.0009(7) 0.0081(7) -0.0016(7)
C3 0.0188(9) 0.0181(9) 0.0176(9) -0.0023(7) 0.0096(7) -0.0025(7)
C4 0.0237(9) 0.0169(9) 0.0197(9) -0.0039(7) 0.0120(8) 0.0000(7)
C5 0.0155(8) 0.0162(9) 0.0191(9) -0.0004(7) 0.0063(7) 0.0006(7)
C6 0.0185(9) 0.0180(9) 0.0151(8) 0.0004(7) 0.0066(7) -0.0001(7)
C7 0.0281(10) 0.0185(9) 0.0191(9) -0.0014(7) 0.0144(8) -0.0015(8)
C8 0.0335(11) 0.0289(11) 0.0298(11) -0.0004(9) 0.0212(9) -0.0059(9)
C9 0.0468(13) 0.0242(11) 0.0229(10) -0.0019(8) 0.0225(10) 0.0020(9)
C10 0.0310(11) 0.0253(10) 0.0170(9) 0.0017(8) 0.0110(8) 0.0008(8)
C11 0.0228(9) 0.0145(9) 0.0224(9) -0.0005(7) 0.0103(8) 0.0029(7)
C12 0.0441(13) 0.0175(10) 0.0238(10) 0.0030(8) 0.0124(9) 0.0049(9)
C13 0.0268(10) 0.0160(9) 0.0263(10) -0.0014(8) 0.0117(8) 0.0000(8)
C14 0.0258(10) 0.0218(10) 0.0406(13) 0.0025(9) 0.0149(9) 0.0051(8)
C15 0.0164(8) 0.0158(9) 0.0164(8) -0.0014(7) 0.0049(7) -0.0011(7)
C16 0.0170(8) 0.0153(9) 0.0174(9) -0.0036(7) 0.0061(7) -0.0011(7)
C17 0.0246(9) 0.0173(9) 0.0179(9) -0.0021(7) 0.0063(8) 0.0016(7)
C18 0.0304(10) 0.0218(10) 0.0181(9) -0.0030(8) 0.0104(8) 0.0006(8)
C19 0.0289(10) 0.0210(10) 0.0237(10) -0.0054(8) 0.0143(8) 0.0017(8)
C20 0.0218(9) 0.0159(9) 0.0230(10) -0.0007(7) 0.0075(8) 0.0028(7)
C21 0.0169(8) 0.0138(8) 0.0182(9) -0.0032(7) 0.0050(7) -0.0036(7)
C22 0.0180(8) 0.0136(9) 0.0183(9) -0.0026(7) 0.0046(7) -0.0031(7)
C23 0.0206(9) 0.0182(9) 0.0211(9) -0.0028(7) 0.0054(8) 0.0010(7)
C24 0.0268(10) 0.0160(9) 0.0235(10) 0.0020(8) 0.0043(8) 0.0024(8)
C25 0.0311(10) 0.0191(10) 0.0234(10) 0.0037(8) 0.0114(8) -0.0018(8)
C26 0.0249(10) 0.0175(9) 0.0229(10) -0.0007(7) 0.0106(8) -0.0022(8)
C27 0.0180(9) 0.0139(9) 0.0186(9) -0.0008(7) 0.0054(7) -0.0011(7)
C28 0.0156(8) 0.0153(9) 0.0179(9) -0.0011(7) 0.0069(7) -0.0008(7)
C29 0.0226(9) 0.0144(9) 0.0136(8) -0.0008(7) 0.0083(7) 0.0018(7)
C30 0.0215(9) 0.0181(9) 0.0183(9) -0.0014(7) 0.0072(7) 0.0022(7)
C31 0.0265(10) 0.0232(10) 0.0258(10) 0.0008(8) 0.0166(8) 0.0026(8)
C32 0.0329(11) 0.0175(9) 0.0185(9) 0.0025(7) 0.0128(8) 0.0074(8)
C33 0.0272(10) 0.0183(9) 0.0170(9) 0.0006(7) 0.0045(8) 0.0052(8)
C34 0.0209(9) 0.0138(9) 0.0191(9) -0.0028(7) 0.0068(7) 0.0014(7)
C35 0.0207(10) 0.0372(13) 0.0243(10) 0.0022(9) 0.0065(8) -0.0012(9)
C36 0.0449(13) 0.0303(12) 0.0225(10) 0.0046(9) 0.0177(10) 0.0104(10)
C37 0.0212(9) 0.0242(10) 0.0242(10) 0.0005(8) 0.0060(8) -0.0005(8)
C38 0.0251(9) 0.0133(8) 0.0166(9) 0.0018(7) 0.0108(7) 0.0021(7)
C39 0.0283(10) 0.0180(9) 0.0255(10) 0.0021(8) 0.0148(8) 0.0021(8)
C40 0.0388(12) 0.0280(11) 0.0320(11) 0.0054(9) 0.0265(10) 0.0062(9)
C41 0.0458(13) 0.0291(11) 0.0223(10) 0.0066(9) 0.0198(10) 0.0127(10)
C42 0.0326(11) 0.0254(11) 0.0177(9) 0.0012(8) 0.0082(8) 0.0084(9)
C43 0.0259(10) 0.0149(9) 0.0214(9) 0.0004(7) 0.0111(8) 0.0031(7)
C44 0.0268(11) 0.0318(12) 0.0358(12) -0.0018(9) 0.0172(9) -0.0036(9)
C45 0.0679(18) 0.0609(18) 0.0267(12) 0.0157(12) 0.0298(13) 0.0247(14)
C46 0.0233(10) 0.0260(11) 0.0241(10) -0.0003(8) 0.0081(8) -0.0004(8)

loop_
_atom_type_symbol
_atom_type_description
_atom_type_scat_dispersion_real
_atom_type_scat_dispersion_imag
_atom_type_scat_source
C C 0.0033 0.0016 'International Tables Vol C Tables 4.2.6.8 and 6.1.1.4'
H H 0.0000 0.0000 'International Tables Vol C Tables 4.2.6.8 and 6.1.1.4'
N N 0.0061 0.0033 'International Tables Vol C Tables 4.2.6.8 and 6.1.1.4'
O O 0.0106 0.0060 'International Tables Vol C Tables 4.2.6.8 and 6.1.1.4'
Ni Ni 0.3393 1.1124 'International Tables Vol C Tables 4.2.6.8 and 6.1.1.4'

loop_
_geom_angle_atom_site_label_1
_geom_angle_atom_site_label_2
_geom_angle_atom_site_label_3
_geom_angle
O2 Ni1 O1 88.58(6)
O2 Ni1 N1 177.14(6)
O1 Ni1 N1 93.92(6)
O2 Ni1 N2 93.96(6)
O1 Ni1 N2 175.57(6)
N1 Ni1 N2 83.45(7)
C1 O1 Ni1 110.52(11)
C2 O2 Ni1 111.20(11)
C15 N1 C29 121.54(15)
C15 N1 Ni1 116.12(12)
C29 N1 Ni1 121.76(12)
C28 N2 C38 122.44(16)
C28 N2 Ni1 115.77(13)
C38 N2 Ni1 120.98(12)
O1 C1 C6 123.39(16)
O1 C1 C2 115.05(16)
C6 C1 C2 121.55(17)
O2 C2 C1 114.63(16)
O2 C2 C3 124.57(16)
C1 C2 C3 120.80(17)
C4 C3 C2 116.13(17)
C4 C3 C7 123.25(16)
C2 C3 C7 120.60(17)
C3 C4 C5 123.81(17)
C6 C5 C4 118.37(17)
C6 C5 C11 122.31(17)
C4 C5 C11 119.31(16)
C1 C6 C5 119.33(17)
C3 C7 C9 112.39(16)
C3 C7 C8 108.71(16)
C9 C7 C8 107.89(16)
C3 C7 C10 110.26(15)
C9 C7 C10 108.30(17)
C8 C7 C10 109.21(17)
C12 C11 C13 107.45(17)
C12 C11 C14 107.84(17)
C13 C11 C14 110.02(16)
C12 C11 C5 112.27(16)
C13 C11 C5 109.26(15)
C14 C11 C5 109.95(16)
N1 C15 C28 112.23(16)
N1 C15 C16 127.18(17)
C28 C15 C16 120.14(16)
C17 C16 C21 119.16(17)
C17 C16 C15 123.95(17)
C21 C16 C15 116.76(16)
C18 C17 C16 120.77(18)
C17 C18 C19 119.87(18)
C20 C19 C18 119.89(18)
C19 C20 C21 121.48(18)
C20 C21 C16 118.02(17)
C20 C21 C22 121.15(17)
C16 C21 C22 120.64(16)
C23 C22 C27 118.00(17)
C23 C22 C21 121.03(17)
C27 C22 C21 120.82(16)
C24 C23 C22 121.99(18)
C23 C24 C25 119.45(18)
C26 C25 C24 120.05(19)
C25 C26 C27 120.88(18)
C26 C27 C22 118.99(17)
C26 C27 C28 123.93(17)
C22 C27 C28 117.02(16)
N2 C28 C15 112.34(16)
N2 C28 C27 127.56(17)
C15 C28 C27 119.75(16)
C30 C29 C34 121.70(17)
C30 C29 N1 119.03(16)
C34 C29 N1 119.25(16)
C31 C30 C29 118.11(17)
C31 C30 C35 120.68(18)
C29 C30 C35 121.16(17)
C30 C31 C32 121.66(19)
C31 C32 C33 118.10(18)
C31 C32 C36 120.25(19)
C33 C32 C36 121.64(18)
C34 C33 C32 122.13(18)
C33 C34 C29 117.69(18)
C33 C34 C37 122.32(17)
C29 C34 C37 119.92(17)
C43 C38 C39 121.96(17)
C43 C38 N2 119.07(16)
C39 C38 N2 118.97(16)
C40 C39 C38 117.75(19)
C40 C39 C44 121.38(18)
C38 C39 C44 120.84(18)
C41 C40 C39 122.0(2)
C40 C41 C42 118.54(19)
C40 C41 C45 120.8(2)
C42 C41 C45 120.6(2)
C41 C42 C43 121.84(19)
C42 C43 C38 117.83(18)
C42 C43 C46 120.71(18)
C38 C43 C46 121.42(17)

loop_
_geom_bond_atom_site_label_1
_geom_bond_atom_site_label_2
_geom_bond_distance
Ni1 O2 1.8091(13)
Ni1 O1 1.8187(13)
Ni1 N1 1.8419(15)
Ni1 N2 1.8554(16)
O1 C1 1.351(2)
O2 C2 1.348(2)
N1 C15 1.326(2)
N1 C29 1.434(2)
N2 C28 1.321(2)
N2 C38 1.436(2)
C1 C6 1.389(3)
C1 C2 1.399(3)
C2 C3 1.409(2)
C3 C4 1.398(3)
C3 C7 1.531(3)
C4 C5 1.408(3)
C5 C6 1.392(3)
C5 C11 1.536(3)
C7 C9 1.532(3)
C7 C8 1.540(3)
C7 C10 1.541(3)
C11 C12 1.530(3)
C11 C13 1.534(3)
C11 C14 1.536(3)
C15 C28 1.457(2)
C15 C16 1.465(2)
C16 C17 1.407(3)
C16 C21 1.414(3)
C17 C18 1.377(3)
C18 C19 1.393(3)
C19 C20 1.378(3)
C20 C21 1.402(3)
C21 C22 1.474(3)
C22 C23 1.403(3)
C22 C27 1.416(3)
C23 C24 1.379(3)
C24 C25 1.393(3)
C25 C26 1.381(3)
C26 C27 1.408(3)
C27 C28 1.466(3)
C29 C30 1.392(3)
C29 C34 1.398(3)
C30 C31 1.389(3)
C30 C35 1.508(3)
C31 C32 1.391(3)
C32 C33 1.391(3)
C32 C36 1.510(3)
C33 C34 1.385(3)
C34 C37 1.503(3)
C38 C43 1.396(3)
C38 C39 1.397(3)
C39 C40 1.391(3)
C39 C44 1.503(3)
C40 C41 1.386(3)
C41 C42 1.389(3)
C41 C45 1.515(3)
C42 C43 1.390(3)
C43 C46 1.505(3)

loop_
_geom_torsion_atom_site_label_1
_geom_torsion_atom_site_label_2
_geom_torsion_atom_site_label_3
_geom_torsion_atom_site_label_4
_geom_torsion
O2 Ni1 O1 C1 0.02(12)
N1 Ni1 O1 C1 -178.59(12)
N2 Ni1 O1 C1 -125.1(8)
O1 Ni1 O2 C2 -0.45(12)
N1 Ni1 O2 C2 150.6(13)
N2 Ni1 O2 C2 175.92(12)
O2 Ni1 N1 C15 23.1(14)
O1 Ni1 N1 C15 174.10(13)
N2 Ni1 N1 C15 -2.32(13)
O2 Ni1 N1 C29 -148.3(12)
O1 Ni1 N1 C29 2.68(14)
N2 Ni1 N1 C29 -173.74(14)
O2 Ni1 N2 C28 -176.04(13)
O1 Ni1 N2 C28 -51.1(9)
N1 Ni1 N2 C28 2.73(13)
O2 Ni1 N2 C38 -6.15(14)
O1 Ni1 N2 C38 118.8(8)
N1 Ni1 N2 C38 172.62(14)
Ni1 O1 C1 C6 -179.79(14)
Ni1 O1 C1 C2 0.41(19)
Ni1 O2 C2 C1 0.78(19)
Ni1 O2 C2 C3 -179.45(14)
O1 C1 C2 O2 -0.8(2)
C6 C1 C2 O2 179.40(16)
O1 C1 C2 C3 179.43(16)
C6 C1 C2 C3 -0.4(3)
O2 C2 C3 C4 -179.07(16)
C1 C2 C3 C4 0.7(3)
O2 C2 C3 C7 -0.6(3)
C1 C2 C3 C7 179.19(16)
C2 C3 C4 C5 -0.2(3)
C7 C3 C4 C5 -178.67(17)
C3 C4 C5 C6 -0.6(3)
C3 C4 C5 C11 -179.10(17)
O1 C1 C6 C5 179.76(16)
C2 C1 C6 C5 -0.5(3)
C4 C5 C6 C1 0.9(3)
C11 C5 C6 C1 179.37(17)
C4 C3 C7 C9 -2.7(3)
C2 C3 C7 C9 178.87(17)
C4 C3 C7 C8 116.6(2)
C2 C3 C7 C8 -61.8(2)
C4 C3 C7 C10 -123.68(19)
C2 C3 C7 C10 57.9(2)
C6 C5 C11 C12 5.1(3)
C4 C5 C11 C12 -176.45(17)
C6 C5 C11 C13 -114.00(19)
C4 C5 C11 C13 64.4(2)
C6 C5 C11 C14 125.17(19)
C4 C5 C11 C14 -56.4(2)
C29 N1 C15 C28 172.95(15)
Ni1 N1 C15 C28 1.52(19)
C29 N1 C15 C16 0.7(3)
Ni1 N1 C15 C16 -170.73(14)
N1 C15 C16 C17 -22.0(3)
C28 C15 C16 C17 166.35(17)
N1 C15 C16 C21 153.77(18)
C28 C15 C16 C21 -17.9(2)
C21 C16 C17 C18 -6.6(3)
C15 C16 C17 C18 169.00(18)
C16 C17 C18 C19 -1.2(3)
C17 C18 C19 C20 5.4(3)
C18 C19 C20 C21 -1.5(3)
C19 C20 C21 C16 -6.3(3)
C19 C20 C21 C22 168.71(18)
C17 C16 C21 C20 10.2(3)
C15 C16 C21 C20 -165.72(16)
C17 C16 C21 C22 -164.81(17)
C15 C16 C21 C22 19.2(2)
C20 C21 C22 C23 -1.8(3)
C16 C21 C22 C23 173.09(17)
C20 C21 C22 C27 -177.15(17)
C16 C21 C22 C27 -2.3(3)
C27 C22 C23 C24 5.0(3)
C21 C22 C23 C24 -170.52(18)
C22 C23 C24 C25 2.1(3)
C23 C24 C25 C26 -5.2(3)
C24 C25 C26 C27 1.1(3)
C25 C26 C27 C22 6.0(3)
C25 C26 C27 C28 -171.06(18)
C23 C22 C27 C26 -8.9(3)
C21 C22 C27 C26 166.63(17)
C23 C22 C27 C28 168.41(16)
C21 C22 C27 C28 -16.1(2)
C38 N2 C28 C15 -172.29(15)
Ni1 N2 C28 C15 -2.56(19)
C38 N2 C28 C27 0.8(3)
Ni1 N2 C28 C27 170.57(14)
N1 C15 C28 N2 0.7(2)
C16 C15 C28 N2 173.53(16)
N1 C15 C28 C27 -173.05(16)
C16 C15 C28 C27 -0.2(3)
C26 C27 C28 N2 21.6(3)
C22 C27 C28 N2 -155.56(18)
C26 C27 C28 C15 -165.74(17)
C22 C27 C28 C15 17.1(2)
C15 N1 C29 C30 -74.2(2)
Ni1 N1 C29 C30 96.72(18)
C15 N1 C29 C34 104.2(2)
Ni1 N1 C29 C34 -84.86(19)
C34 C29 C30 C31 -6.3(3)
N1 C29 C30 C31 172.11(17)
C34 C29 C30 C35 176.19(18)
N1 C29 C30 C35 -5.4(3)
C29 C30 C31 C32 -0.8(3)
C35 C30 C31 C32 176.72(19)
C30 C31 C32 C33 6.0(3)
C30 C31 C32 C36 -172.61(19)
C31 C32 C33 C34 -4.3(3)
C36 C32 C33 C34 174.27(19)
C32 C33 C34 C29 -2.4(3)
C32 C33 C34 C37 -179.47(18)
C30 C29 C34 C33 7.8(3)
N1 C29 C34 C33 -170.53(16)
C30 C29 C34 C37 -175.04(18)
N1 C29 C34 C37 6.6(3)
C28 N2 C38 C43 73.4(2)
Ni1 N2 C38 C43 -95.78(18)
C28 N2 C38 C39 -107.1(2)
Ni1 N2 C38 C39 83.72(19)
C43 C38 C39 C40 -3.7(3)
N2 C38 C39 C40 176.83(17)
C43 C38 C39 C44 178.41(18)
N2 C38 C39 C44 -1.1(3)
C38 C39 C40 C41 1.4(3)
C44 C39 C40 C41 179.3(2)
C39 C40 C41 C42 1.7(3)
C39 C40 C41 C45 -177.3(2)
C40 C41 C42 C43 -2.7(3)
C45 C41 C42 C43 176.3(2)
C41 C42 C43 C38 0.5(3)
C41 C42 C43 C46 -177.04(19)
C39 C38 C43 C42 2.8(3)
N2 C38 C43 C42 -177.77(17)
C39 C38 C43 C46 -179.68(18)
N2 C38 C43 C46 -0.2(3)
